data_2228835
loop_
_publ_author_name
'Dong, Wen-Kui'
'Wang, Yuan'
'Wu, Jian-Chao'
'Zhang, Shou-Ting'

_publ_section_title
;
 Bis{(<i>E</i>)-2-[(2-chloro-3-pyridyl)iminomethyl]-6-methoxyphenolato-\k^2^<i>N</i>,<i>O</i>^1^}copper(II)
;
_journal_coeditor_code OM2379
_journal_issue 1
_journal_name_full 'Acta Crystallographica Section E'
_journal_page_first m91
_journal_paper_doi 10.1107/S1600536810052414
_journal_volume 67
_journal_year 2011
_chemical_formula_iupac '[Cu (C13 H10 Cl N2 O2)2]'
_chemical_formula_moiety 'C26 H20 Cl2 Cu N4 O4'
_chemical_formula_sum 'C26 H20 Cl2 Cu N4 O4'
_chemical_formula_weight 586.90
_chemical_name_systematic
;
Bis{(<i>E</i>)-2-[(2-chloro-3-pyridyl)iminomethyl]-6-methoxyphenolato-
\k^2^<i>N</i>,<i>O</i>^1^}copper(II)
;
_space_group_IT_number 15
_symmetry_cell_setting monoclinic
_symmetry_space_group_name_Hall '-C 2yc'
_symmetry_space_group_name_H-M 'C 1 2/c 1'
_atom_sites_solution_hydrogens geom
_atom_sites_solution_primary direct
_atom_sites_solution_secondary difmap
_audit_creation_method SHELXL-97
_cell_angle_alpha 90.00
_cell_angle_beta 97.6520(10)
_cell_angle_gamma 90.00
_cell_formula_units_Z 4
_cell_length_a 21.242(2)
_cell_length_b 7.5743(9)
_cell_length_c 16.141(2)
_cell_measurement_reflns_used 1824
_cell_measurement_temperature 298(2)
_cell_measurement_theta_max 25.189
_cell_measurement_theta_min 2.858
_cell_volume 2573.9(5)
_computing_cell_refinement 'SAINT (Siemens, 1996)'
_computing_data_collection 'SMART (Siemens, 1996)'
_computing_data_reduction 'SAINT (Siemens, 1996)'
_computing_molecular_graphics 'SHELXTL (Sheldrick, 2008)'
_computing_publication_material 'SHELXTL (Sheldrick, 2008)'
_computing_structure_refinement 'SHELXL97 (Sheldrick, 2008)'
_computing_structure_solution 'SHELXS97 (Sheldrick, 2008)'
_diffrn_ambient_temperature 298(2)
_diffrn_measured_fraction_theta_full 0.998
_diffrn_measured_fraction_theta_max 0.998
_diffrn_measurement_device_type 'Bruker SMART 1000'
_diffrn_measurement_method '\f and \w'
_diffrn_radiation_monochromator graphite
_diffrn_radiation_source 'fine-focus sealed tube'
_diffrn_radiation_type MoK\a
_diffrn_radiation_wavelength 0.71073
_diffrn_reflns_av_R_equivalents 0.0344
_diffrn_reflns_av_sigmaI/netI 0.0441
_diffrn_reflns_limit_h_max 25
_diffrn_reflns_limit_h_min -20
_diffrn_reflns_limit_k_max 8
_diffrn_reflns_limit_k_min -8
_diffrn_reflns_limit_l_max 17
_diffrn_reflns_limit_l_min -19
_diffrn_reflns_number 6295
_diffrn_reflns_theta_full 25.02
_diffrn_reflns_theta_max 25.02
_diffrn_reflns_theta_min 1.93
_exptl_absorpt_coefficient_mu 1.097
_exptl_absorpt_correction_T_max 0.889
_exptl_absorpt_correction_T_min 0.827
_exptl_absorpt_correction_type multi-scan
_exptl_absorpt_process_details '(SADABS; Sheldrick, 1996)'
_exptl_crystal_colour brown
_exptl_crystal_density_diffrn 1.515
_exptl_crystal_density_method 'not measured'
_exptl_crystal_description block
_exptl_crystal_F_000 1196
_exptl_crystal_size_max 0.18
_exptl_crystal_size_mid 0.16
_exptl_crystal_size_min 0.11
_refine_diff_density_max 0.237
_refine_diff_density_min -0.287
_refine_ls_extinction_method none
_refine_ls_goodness_of_fit_ref 1.005
_refine_ls_hydrogen_treatment constr
_refine_ls_matrix_type full
_refine_ls_number_parameters 170
_refine_ls_number_reflns 2262
_refine_ls_number_restraints 0
_refine_ls_restrained_S_all 1.005
_refine_ls_R_factor_all 0.0571
_refine_ls_R_factor_gt 0.0347
_refine_ls_shift/su_max 0.000
_refine_ls_shift/su_mean 0.000
_refine_ls_structure_factor_coef Fsqd
_refine_ls_weighting_details 'calc w=1/[\s^2^(Fo^2^)+(0.0306P)^2^] where P=(Fo^2^+2Fc^2^)/3'
_refine_ls_weighting_scheme calc
_refine_ls_wR_factor_gt 0.0688
_refine_ls_wR_factor_ref 0.0746
_reflns_number_gt 1651
_reflns_number_total 2262
_reflns_threshold_expression I>2sigma(I)
_cod_data_source_file om2379.cif
_cod_data_source_block I
_cod_original_sg_symbol_H-M 'C 2/c'
_cod_database_code 2228835
_cod_database_fobs_code 2228835

loop_
_symmetry_equiv_pos_as_xyz
'x, y, z'
'-x, y, -z+1/2'
'x+1/2, y+1/2, z'
'-x+1/2, y+1/2, -z+1/2'
'-x, -y, -z'
'x, -y, z-1/2'
'-x+1/2, -y+1/2, -z'
'x+1/2, -y+1/2, z-1/2'

loop_
_atom_site_type_symbol
_atom_site_label
_atom_site_fract_x
_atom_site_fract_y
_atom_site_fract_z
_atom_site_U_iso_or_equiv
_atom_site_adp_type
_atom_site_calc_flag
_atom_site_refinement_flags
_atom_site_occupancy
_atom_site_disorder_assembly
_atom_site_disorder_group
Cu Cu1 0.5000 0.5000 0.0000 0.04162(16) Uani d S 1 . .
Cl Cl1 0.41342(4) 0.44977(10) 0.15993(6) 0.0749(3) Uani d . 1 . .
N N1 0.53184(10) 0.3389(3) 0.09230(13) 0.0415(5) Uani d . 1 . .
N N2 0.40093(12) 0.1120(3) 0.17745(16) 0.0590(7) Uani d . 1 . .
O O1 0.56672(8) 0.6625(2) 0.03158(12) 0.0494(5) Uani d . 1 . .
O O2 0.65231(10) 0.9115(3) 0.03223(14) 0.0662(6) Uani d . 1 . .
C C1 0.58981(13) 0.3453(4) 0.13165(17) 0.0452(7) Uani d . 1 . .
H H1 0.6021 0.2534 0.1685 0.054 Uiso calc R 1 . .
C C2 0.63603(12) 0.4787(4) 0.12382(16) 0.0442(7) Uani d . 1 . .
C C3 0.62132(12) 0.6322(4) 0.07655(16) 0.0426(7) Uani d . 1 . .
C C4 0.67016(13) 0.7650(4) 0.07845(18) 0.0495(7) Uani d . 1 . .
C C5 0.72880(14) 0.7374(4) 0.12438(19) 0.0586(8) Uani d . 1 . .
H H5 0.7603 0.8228 0.1244 0.070 Uiso calc R 1 . .
C C6 0.74167(15) 0.5833(4) 0.1708(2) 0.0642(9) Uani d . 1 . .
H H6 0.7815 0.5668 0.2015 0.077 Uiso calc R 1 . .
C C7 0.69649(14) 0.4579(4) 0.17153(18) 0.0572(8) Uani d . 1 . .
H H7 0.7052 0.3568 0.2037 0.069 Uiso calc R 1 . .
C C8 0.69847(17) 1.0482(4) 0.0302(2) 0.0785(11) Uani d . 1 . .
H H8A 0.7120 1.0891 0.0860 0.118 Uiso calc R 1 . .
H H8B 0.6801 1.1444 -0.0034 0.118 Uiso calc R 1 . .
H H8C 0.7344 1.0028 0.0066 0.118 Uiso calc R 1 . .
C C9 0.43771(13) 0.2320(4) 0.14983(17) 0.0476(7) Uani d . 1 . .
C C10 0.49353(13) 0.1971(3) 0.11672(16) 0.0427(7) Uani d . 1 . .
C C11 0.50962(14) 0.0223(4) 0.10883(17) 0.0516(7) Uani d . 1 . .
H H11 0.5457 -0.0086 0.0853 0.062 Uiso calc R 1 . .
C C12 0.47121(16) -0.1066(4) 0.13646(19) 0.0637(9) Uani d . 1 . .
H H12 0.4813 -0.2255 0.1321 0.076 Uiso calc R 1 . .
C C13 0.41833(17) -0.0569(4) 0.1702(2) 0.0647(9) Uani d . 1 . .
H H13 0.3931 -0.1446 0.1891 0.078 Uiso calc R 1 . .

loop_
_atom_site_aniso_label
_atom_site_aniso_U_11
_atom_site_aniso_U_22
_atom_site_aniso_U_33
_atom_site_aniso_U_12
_atom_site_aniso_U_13
_atom_site_aniso_U_23
Cu1 0.0330(3) 0.0411(3) 0.0496(3) -0.0060(2) 0.0010(2) 0.0007(2)
Cl1 0.0740(6) 0.0506(5) 0.1082(7) -0.0009(4) 0.0415(5) -0.0033(4)
N1 0.0370(13) 0.0402(13) 0.0472(13) -0.0072(10) 0.0046(11) -0.0018(10)
N2 0.0575(16) 0.0524(17) 0.0704(18) -0.0181(14) 0.0207(14) -0.0051(14)
O1 0.0380(11) 0.0423(11) 0.0642(12) -0.0088(9) -0.0065(10) 0.0060(9)
O2 0.0574(14) 0.0533(13) 0.0852(16) -0.0221(11) -0.0004(12) 0.0056(12)
C1 0.0438(17) 0.0451(17) 0.0461(17) -0.0024(14) 0.0034(14) 0.0014(13)
C2 0.0347(15) 0.0508(18) 0.0458(15) -0.0041(14) 0.0009(12) -0.0008(14)
C3 0.0342(15) 0.0491(17) 0.0437(17) -0.0069(13) 0.0028(14) -0.0073(14)
C4 0.0444(18) 0.0483(19) 0.0557(19) -0.0108(14) 0.0059(15) -0.0065(15)
C5 0.0393(18) 0.065(2) 0.070(2) -0.0177(15) 0.0003(16) -0.0121(17)
C6 0.0391(19) 0.077(2) 0.072(2) -0.0053(17) -0.0096(16) -0.0098(19)
C7 0.0467(19) 0.063(2) 0.0586(19) -0.0025(15) -0.0063(15) 0.0012(15)
C8 0.082(3) 0.060(2) 0.095(3) -0.0335(19) 0.016(2) -0.0060(19)
C9 0.0486(18) 0.0405(17) 0.0553(18) -0.0050(14) 0.0125(15) -0.0034(14)
C10 0.0403(17) 0.0442(17) 0.0425(16) -0.0093(13) 0.0016(13) 0.0005(13)
C11 0.0503(18) 0.0469(18) 0.0583(18) -0.0059(15) 0.0096(14) -0.0011(15)
C12 0.073(2) 0.0439(19) 0.075(2) -0.0104(17) 0.0156(19) -0.0005(17)
C13 0.075(2) 0.047(2) 0.076(2) -0.0255(17) 0.022(2) -0.0016(16)

loop_
_atom_type_symbol
_atom_type_description
_atom_type_scat_dispersion_real
_atom_type_scat_dispersion_imag
_atom_type_scat_source
C C 0.0033 0.0016 'International Tables Vol C Tables 4.2.6.8 and 6.1.1.4'
H H 0.0000 0.0000 'International Tables Vol C Tables 4.2.6.8 and 6.1.1.4'
O O 0.0106 0.0060 'International Tables Vol C Tables 4.2.6.8 and 6.1.1.4'
N N 0.0061 0.0033 'International Tables Vol C Tables 4.2.6.8 and 6.1.1.4'
Cl Cl 0.1484 0.1585 'International Tables Vol C Tables 4.2.6.8 and 6.1.1.4'
Cu Cu 0.3201 1.2651 'International Tables Vol C Tables 4.2.6.8 and 6.1.1.4'

loop_
_geom_angle_atom_site_label_1
_geom_angle_atom_site_label_2
_geom_angle_atom_site_label_3
_geom_angle_site_symmetry_1
_geom_angle_site_symmetry_3
_geom_angle
_geom_angle_publ_flag
O1 Cu1 O1 5_665 . 180.00(14) ?
O1 Cu1 N1 5_665 . 88.30(8) ?
O1 Cu1 N1 . . 91.70(8) ?
O1 Cu1 N1 5_665 5_665 91.70(8) ?
O1 Cu1 N1 . 5_665 88.30(8) ?
N1 Cu1 N1 . 5_665 180.00(16) ?
C1 N1 C10 . . 115.2(2) ?
C1 N1 Cu1 . . 123.28(18) ?
C10 N1 Cu1 . . 121.36(17) ?
C9 N2 C13 . . 116.5(3) ?
C3 O1 Cu1 . . 127.80(17) ?
C4 O2 C8 . . 117.4(2) ?
N1 C1 C2 . . 126.7(3) ?
N1 C1 H1 . . 116.7 ?
C2 C1 H1 . . 116.7 ?
C3 C2 C7 . . 120.6(3) ?
C3 C2 C1 . . 121.9(2) ?
C7 C2 C1 . . 117.3(3) ?
O1 C3 C2 . . 124.5(2) ?
O1 C3 C4 . . 118.2(3) ?
C2 C3 C4 . . 117.3(2) ?
O2 C4 C5 . . 125.7(3) ?
O2 C4 C3 . . 114.2(2) ?
C5 C4 C3 . . 120.1(3) ?
C4 C5 C6 . . 121.0(3) ?
C4 C5 H5 . . 119.5 ?
C6 C5 H5 . . 119.5 ?
C7 C6 C5 . . 120.3(3) ?
C7 C6 H6 . . 119.9 ?
C5 C6 H6 . . 119.9 ?
C6 C7 C2 . . 120.8(3) ?
C6 C7 H7 . . 119.6 ?
C2 C7 H7 . . 119.6 ?
O2 C8 H8A . . 109.5 ?
O2 C8 H8B . . 109.5 ?
H8A C8 H8B . . 109.5 ?
O2 C8 H8C . . 109.5 ?
H8A C8 H8C . . 109.5 ?
H8B C8 H8C . . 109.5 ?
N2 C9 C10 . . 125.1(3) ?
N2 C9 Cl1 . . 115.2(2) ?
C10 C9 Cl1 . . 119.6(2) ?
C11 C10 C9 . . 117.0(2) ?
C11 C10 N1 . . 122.5(2) ?
C9 C10 N1 . . 120.5(2) ?
C10 C11 C12 . . 119.0(3) ?
C10 C11 H11 . . 120.5 ?
C12 C11 H11 . . 120.5 ?
C13 C12 C11 . . 119.1(3) ?
C13 C12 H12 . . 120.5 ?
C11 C12 H12 . . 120.5 ?
N2 C13 C12 . . 123.3(3) ?
N2 C13 H13 . . 118.3 ?
C12 C13 H13 . . 118.3 ?

loop_
_geom_bond_atom_site_label_1
_geom_bond_atom_site_label_2
_geom_bond_site_symmetry_2
_geom_bond_distance
_geom_bond_publ_flag
Cu1 O1 5_665 1.8951(17) ?
Cu1 O1 . 1.8951(17) ?
Cu1 N1 . 1.974(2) ?
Cu1 N1 5_665 1.974(2) ?
Cl1 C9 . 1.743(3) ?
N1 C1 . 1.309(3) ?
N1 C10 . 1.434(3) ?
N2 C9 . 1.314(3) ?
N2 C13 . 1.341(4) ?
O1 C3 . 1.304(3) ?
O2 C4 . 1.363(3) ?
O2 C8 . 1.429(3) ?
C1 C2 . 1.426(3) ?
C1 H1 . 0.9300 ?
C2 C3 . 1.403(4) ?
C2 C7 . 1.416(4) ?
C3 C4 . 1.443(4) ?
C4 C5 . 1.378(4) ?
C5 C6 . 1.395(4) ?
C5 H5 . 0.9300 ?
C6 C7 . 1.351(4) ?
C6 H6 . 0.9300 ?
C7 H7 . 0.9300 ?
C8 H8A . 0.9600 ?
C8 H8B . 0.9600 ?
C8 H8C . 0.9600 ?
C9 C10 . 1.389(4) ?
C10 C11 . 1.378(4) ?
C11 C12 . 1.384(4) ?
C11 H11 . 0.9300 ?
C12 C13 . 1.365(4) ?
C12 H12 . 0.9300 ?
C13 H13 . 0.9300 ?

loop_
_geom_torsion_atom_site_label_1
_geom_torsion_atom_site_label_2
_geom_torsion_atom_site_label_3
_geom_torsion_atom_site_label_4
_geom_torsion_site_symmetry_1
_geom_torsion_site_symmetry_2
_geom_torsion_site_symmetry_3
_geom_torsion_site_symmetry_4
_geom_torsion
_geom_torsion_publ_flag
O1 Cu1 N1 C1 5_665 . . . 161.5(2) ?
O1 Cu1 N1 C1 . . . . -18.5(2) ?
O1 Cu1 N1 C10 5_665 . . . -13.9(2) ?
O1 Cu1 N1 C10 . . . . 166.1(2) ?
N1 Cu1 O1 C3 . . . . 21.0(2) ?
N1 Cu1 O1 C3 5_665 . . . -159.0(2) ?
C10 N1 C1 C2 . . . . -175.3(2) ?
Cu1 N1 C1 C2 . . . . 9.1(4) ?
N1 C1 C2 C3 . . . . 6.3(4) ?
N1 C1 C2 C7 . . . . -179.0(3) ?
Cu1 O1 C3 C2 . . . . -13.0(4) ?
Cu1 O1 C3 C4 . . . . 167.22(18) ?
C7 C2 C3 O1 . . . . -179.3(2) ?
C1 C2 C3 O1 . . . . -4.8(4) ?
C7 C2 C3 C4 . . . . 0.4(4) ?
C1 C2 C3 C4 . . . . 175.0(2) ?
C8 O2 C4 C5 . . . . 0.7(4) ?
C8 O2 C4 C3 . . . . -179.2(2) ?
O1 C3 C4 O2 . . . . 0.7(4) ?
C2 C3 C4 O2 . . . . -179.0(2) ?
O1 C3 C4 C5 . . . . -179.2(2) ?
C2 C3 C4 C5 . . . . 1.0(4) ?
O2 C4 C5 C6 . . . . 178.8(3) ?
C3 C4 C5 C6 . . . . -1.2(4) ?
C4 C5 C6 C7 . . . . 0.0(5) ?
C5 C6 C7 C2 . . . . 1.5(5) ?
C3 C2 C7 C6 . . . . -1.7(4) ?
C1 C2 C7 C6 . . . . -176.5(3) ?
C13 N2 C9 C10 . . . . -2.2(5) ?
C13 N2 C9 Cl1 . . . . 179.7(2) ?
N2 C9 C10 C11 . . . . 3.2(4) ?
Cl1 C9 C10 C11 . . . . -178.8(2) ?
N2 C9 C10 N1 . . . . -176.8(3) ?
Cl1 C9 C10 N1 . . . . 1.2(4) ?
C1 N1 C10 C11 . . . . -60.3(3) ?
Cu1 N1 C10 C11 . . . . 115.4(3) ?
C1 N1 C10 C9 . . . . 119.7(3) ?
Cu1 N1 C10 C9 . . . . -64.6(3) ?
C9 C10 C11 C12 . . . . -2.2(4) ?
N1 C10 C11 C12 . . . . 177.8(2) ?
C10 C11 C12 C13 . . . . 0.4(5) ?
C9 N2 C13 C12 . . . . 0.2(5) ?
C11 C12 C13 N2 . . . . 0.6(5) ?
